data_4340164
loop_
_publ_author_name
'Gultneh, Yilma'
'Tesema, Yohannes T.'
'Yisgedu, Teshome B.'
'Butcher, Ray J.'
'Wang, Guangbin'
'Yee, Gordon T.'

_publ_section_title
;
 Studies of a dinuclear manganese complex with phenoxo and bis-acetato
 bridging in the Mn2(II,II) and Mn2(II,III) states: Coordination
 structural shifts and oxidation state control in bridged dinuclear
 complexes.
;
_journal_issue 7
_journal_name_full 'Inorganic chemistry'
_journal_page_first 3023
_journal_page_last 3033
_journal_paper_doi 10.1021/ic060039q
_journal_volume 45
_journal_year 2006
_chemical_formula_sum 'C39 H43 Cl Mn2 N6 O9'
_chemical_formula_weight 885.12
_chemical_name_systematic
; 
 ? 
;
_space_group_IT_number 14
_symmetry_cell_setting monoclinic
_symmetry_space_group_name_Hall '-P 2yn'
_symmetry_space_group_name_H-M 'P 1 21/n 1'
_atom_sites_solution_hydrogens geom
_atom_sites_solution_primary direct
_atom_sites_solution_secondary difmap
_audit_creation_method SHELXL-97
_cell_angle_alpha 90.00
_cell_angle_beta 103.595(2)
_cell_angle_gamma 90.00
_cell_formula_units_Z 4
_cell_length_a 16.0118(15)
_cell_length_b 15.5369(14)
_cell_length_c 17.9705(17)
_cell_measurement_temperature 93(2)
_cell_volume 4345.3(7)
_computing_cell_refinement 'Bruker SMART'
_computing_data_collection 'Bruker SMART'
_computing_data_reduction 'Bruker SHELXTL'
_computing_molecular_graphics 'Bruker SHELXTL'
_computing_publication_material 'Bruker SHELXTL'
_computing_structure_refinement 'SHELXL-97 (Sheldrick, 1997)'
_computing_structure_solution 'SHELXS-97 (Sheldrick, 1990)'
_diffrn_ambient_temperature 93(2)
_diffrn_measured_fraction_theta_full 0.978
_diffrn_measured_fraction_theta_max 0.978
_diffrn_measurement_device_type 'CCD area detector'
_diffrn_measurement_method 'phi and omega scans'
_diffrn_radiation_monochromator graphite
_diffrn_radiation_source 'fine-focus sealed tube'
_diffrn_radiation_type MoK\a
_diffrn_radiation_wavelength 0.71073
_diffrn_reflns_av_R_equivalents 0.0348
_diffrn_reflns_av_sigmaI/netI 0.0450
_diffrn_reflns_limit_h_max 21
_diffrn_reflns_limit_h_min -19
_diffrn_reflns_limit_k_max 20
_diffrn_reflns_limit_k_min -20
_diffrn_reflns_limit_l_max 21
_diffrn_reflns_limit_l_min -23
_diffrn_reflns_number 31998
_diffrn_reflns_theta_full 28.32
_diffrn_reflns_theta_max 28.32
_diffrn_reflns_theta_min 1.75
_diffrn_standards_number 0
_exptl_absorpt_coefficient_mu 0.700
_exptl_absorpt_correction_T_max 0.7457
_exptl_absorpt_correction_T_min 0.5881
_exptl_absorpt_correction_type multi-scan
_exptl_crystal_colour colorless
_exptl_crystal_density_diffrn 1.353
_exptl_crystal_density_method 'not measured'
_exptl_crystal_description block
_exptl_crystal_F_000 1832
_exptl_crystal_size_max 0.55
_exptl_crystal_size_mid 0.45
_exptl_crystal_size_min 0.35
_refine_diff_density_max 2.030
_refine_diff_density_min -0.567
_refine_diff_density_rms 0.087
_refine_ls_extinction_method none
_refine_ls_goodness_of_fit_ref 1.051
_refine_ls_hydrogen_treatment constr
_refine_ls_matrix_type full
_refine_ls_number_parameters 679
_refine_ls_number_reflns 10590
_refine_ls_number_restraints 27
_refine_ls_restrained_S_all 1.051
_refine_ls_R_factor_all 0.0873
_refine_ls_R_factor_gt 0.0614
_refine_ls_shift/su_max 2.585
_refine_ls_shift/su_mean 0.009
_refine_ls_structure_factor_coef Fsqd
_refine_ls_weighting_details 'calc w=1/[\s^2^(Fo^2^)+(0.0973P)^2^+2.5116P] where P=(Fo^2^+2Fc^2^)/3'
_refine_ls_weighting_scheme calc
_refine_ls_wR_factor_gt 0.1619
_refine_ls_wR_factor_ref 0.1734
_reflns_number_gt 7676
_reflns_number_total 10590
_reflns_threshold_expression I>2\s(I)
_cod_data_source_file ic060039qsi20060221_112754.cif
_cod_data_source_block complex_1
_cod_depositor_comments
;
The following automatic conversions were performed:

'_symmetry_cell_setting' value 'Monoclinic' changed to 'monoclinic'
according to
/usr/data/users/saulius/automatic-downloads/retrospective/ACS/lib/dictionaries/cif_core.dic
dictionary named 'cif_core.dic' version 2.4.2 from 2011-04-26.

Automatic conversion script
Id: cif_fix_values 2281 2013-09-26 08:29:07Z andrius 
;
_cod_original_sg_symbol_H-M P2(1)/n
_cod_database_code 4340164

loop_
_symmetry_equiv_pos_as_xyz
'x, y, z'
'-x+1/2, y+1/2, -z+1/2'
'-x, -y, -z'
'x-1/2, -y-1/2, z-1/2'

loop_
_atom_site_label
_atom_site_type_symbol
_atom_site_fract_x
_atom_site_fract_y
_atom_site_fract_z
_atom_site_U_iso_or_equiv
_atom_site_adp_type
_atom_site_occupancy
_atom_site_symmetry_multiplicity
_atom_site_calc_flag
_atom_site_refinement_flags
_atom_site_disorder_assembly
_atom_site_disorder_group
Mn1 Mn 0.74042(3) 0.17564(3) 0.10268(2) 0.02691(13) Uani 1 1 d . . .
Mn2 Mn 0.65338(3) 0.10540(3) 0.25150(3) 0.02836(13) Uani 1 1 d . . .
Cl Cl 0.13853(6) 0.20711(7) 0.21140(5) 0.0499(2) Uani 1 1 d . . .
O1 O 0.2064(2) 0.2678(2) 0.2388(3) 0.0869(12) Uani 1 1 d . . .
O2 O 0.0607(2) 0.2489(3) 0.2164(2) 0.0875(12) Uani 1 1 d . . .
O3A O 0.149(2) 0.1852(17) 0.1492(12) 0.184(15) Uani 0.38 1 d P . .
O3B O 0.1332(8) 0.1820(7) 0.1321(5) 0.067(2) Uani 0.62 1 d P . .
O4 O 0.1547(2) 0.1335(3) 0.26045(19) 0.0781(10) Uani 1 1 d . . .
O O 0.66789(13) 0.07638(13) 0.14034(11) 0.0274(4) Uani 1 1 d . A .
O1A O 0.83533(15) 0.19304(16) 0.20634(13) 0.0412(6) Uani 1 1 d . A .
O2A O 0.79055(16) 0.11684(18) 0.29544(13) 0.0453(6) Uani 1 1 d . A .
O1B O 0.65189(15) 0.27350(14) 0.11789(13) 0.0343(5) Uani 1 1 d . A .
O2B O 0.61888(16) 0.23686(15) 0.22748(13) 0.0403(6) Uani 1 1 d . A .
N1 N 0.82251(17) 0.06835(17) 0.06756(15) 0.0323(6) Uani 1 1 d . . .
N1A N 0.66955(16) 0.14012(17) -0.02362(14) 0.0289(5) Uani 1 1 d . A .
N1B N 0.81686(17) 0.25929(17) 0.03658(15) 0.0331(6) Uani 1 1 d . A .
N1C N 0.51045(19) 0.0728(2) 0.23765(16) 0.0384(7) Uani 1 1 d . A .
N1D N 0.6573(2) 0.1224(2) 0.37985(17) 0.0443(7) Uani 1 1 d . A .
C1A C 0.8473(2) 0.1543(2) 0.27046(19) 0.0390(8) Uani 1 1 d . . .
C2A C 0.9383(3) 0.1533(3) 0.3200(2) 0.0558(11) Uani 1 1 d . A .
H2AA H 0.9380 0.1298 0.3705 0.10(2) Uiso 1 1 calc R . .
H2AB H 0.9610 0.2122 0.3257 0.11(2) Uiso 1 1 calc R . .
H2AC H 0.9747 0.1174 0.2957 0.17(3) Uiso 1 1 calc R . .
C1B C 0.6150(2) 0.2862(2) 0.17139(19) 0.0348(7) Uani 1 1 d . . .
C2B C 0.5628(3) 0.3689(3) 0.1691(3) 0.0538(10) Uani 1 1 d . A .
H2BA H 0.5054 0.3548 0.1759 0.13(2) Uiso 1 1 calc R . .
H2BB H 0.5577 0.3974 0.1196 0.11(2) Uiso 1 1 calc R . .
H2BC H 0.5918 0.4073 0.2103 2.0(11) Uiso 1 1 calc R . .
C1 C 0.6030(3) -0.2416(3) -0.0210(3) 0.0590(12) Uani 1 1 d . . .
H1A H 0.6301 -0.2890 0.0120 0.045(11) Uiso 1 1 calc R . .
H1B H 0.6249 -0.2404 -0.0675 0.095(19) Uiso 1 1 calc R . .
H1C H 0.5406 -0.2502 -0.0349 0.11(2) Uiso 1 1 calc R . .
C2 C 0.6235(2) -0.1568(2) 0.0217(2) 0.0401(8) Uani 1 1 d . . .
C31 C 0.6063(2) -0.0785(2) -0.0157(2) 0.0339(7) Uani 1 1 d . . .
H31A H 0.5840 -0.0782 -0.0696 0.035(9) Uiso 1 1 calc R . .
C32 C 0.6583(2) -0.1549(2) 0.1001(2) 0.0402(8) Uani 1 1 d . . .
H32A H 0.6722 -0.2079 0.1265 0.062(13) Uiso 1 1 calc R . .
C41 C 0.62084(18) 0.0001(2) 0.02329(17) 0.0275(6) Uani 1 1 d . A .
C42 C 0.6737(2) -0.0782(2) 0.14160(19) 0.0334(7) Uani 1 1 d . A .
C5 C 0.65444(18) 0.00084(18) 0.10294(17) 0.0264(6) Uani 1 1 d . . .
C61 C 0.59667(19) 0.0832(2) -0.01850(17) 0.0308(7) Uani 1 1 d . . .
H61A H 0.5637 0.0699 -0.0711 0.028(8) Uiso 1 1 calc R A .
H61B H 0.5580 0.1153 0.0073 0.048(11) Uiso 1 1 calc R . .
C62 C 0.7130(3) -0.0795(2) 0.2261(2) 0.0488(10) Uani 1 1 d . . .
H62A H 0.7355 -0.1349 0.2441 0.059 Uiso 1 1 d R A .
C7A C 0.7308(2) 0.0936(2) -0.05989(17) 0.0321(7) Uani 1 1 d . . .
H7AA H 0.7587 0.1361 -0.0873 0.037(9) Uiso 1 1 calc R A .
H7AB H 0.6977 0.0534 -0.0986 0.034(9) Uiso 1 1 calc R . .
C8A C 0.7997(2) 0.0436(2) -0.00584(19) 0.0329(7) Uani 1 1 d . A .
C9A C 0.8420(2) -0.0234(3) -0.0336(2) 0.0481(9) Uani 1 1 d . . .
H9AA H 0.8239 -0.0413 -0.0855 0.048(11) Uiso 1 1 calc R A .
C10A C 0.9105(3) -0.0634(3) 0.0155(3) 0.0585(11) Uani 1 1 d . A .
H10A H 0.9411 -0.1079 -0.0027 0.11(2) Uiso 1 1 calc R . .
C11A C 0.9338(3) -0.0383(3) 0.0910(2) 0.0529(10) Uani 1 1 d . . .
H11A H 0.9801 -0.0654 0.1259 0.054(12) Uiso 1 1 calc R A .
C12A C 0.8880(2) 0.0274(2) 0.1143(2) 0.0418(8) Uani 1 1 d . A .
H12A H 0.9037 0.0447 0.1664 0.094(18) Uiso 1 1 calc R . .
C7B C 0.6333(2) 0.2158(2) -0.07276(19) 0.0371(7) Uani 1 1 d . . .
H7BA H 0.5727 0.2241 -0.0701 0.041(10) Uiso 1 1 calc R A .
H7BB H 0.6334 0.2024 -0.1266 0.027(8) Uiso 1 1 calc R . .
C8B C 0.6823(2) 0.3005(2) -0.05009(19) 0.0348(7) Uani 1 1 d . A .
H8BA H 0.6637 0.3421 -0.0925 0.058(12) Uiso 1 1 calc R . .
H8BB H 0.6651 0.3242 -0.0048 0.029(9) Uiso 1 1 calc R . .
C9B C 0.7784(2) 0.2946(2) -0.03200(19) 0.0368(7) Uani 1 1 d . . .
C10B C 0.8266(3) 0.3232(3) -0.0816(2) 0.0465(9) Uani 1 1 d . A .
H10B H 0.7989 0.3457 -0.1304 0.043(10) Uiso 1 1 calc R . .
C11B C 0.9165(3) 0.3191(3) -0.0598(2) 0.0549(11) Uani 1 1 d . . .
H11B H 0.9502 0.3387 -0.0934 0.081(16) Uiso 1 1 calc R A .
C12B C 0.9554(3) 0.2860(3) 0.0114(2) 0.0546(10) Uani 1 1 d . A .
H12B H 1.0162 0.2836 0.0281 0.038(10) Uiso 1 1 calc R . .
C13B C 0.9036(2) 0.2567(2) 0.0572(2) 0.0394(8) Uani 1 1 d . . .
H13A H 0.9303 0.2334 0.1059 0.048(11) Uiso 1 1 calc R A .
N2A N 0.6482(3) -0.0448(4) 0.2698(3) 0.0247(11) Uani 0.69 1 d PD A 1
C7C C 0.5582(4) -0.0795(4) 0.2458(3) 0.0281(12) Uani 0.69 1 d PD A 1
H7CA H 0.5511 -0.1263 0.2812 0.034 Uiso 0.69 1 calc PR A 1
H7CB H 0.5493 -0.1045 0.1938 0.034 Uiso 0.69 1 calc PR A 1
C8C C 0.4898(5) -0.0105(5) 0.2455(4) 0.0305(15) Uani 0.69 1 d PD A 1
C9C C 0.4089(5) -0.0369(5) 0.2543(5) 0.0384(17) Uani 0.69 1 d PD A 1
H9CA H 0.3964 -0.0956 0.2617 0.046 Uiso 0.69 1 calc PR A 1
C10C C 0.3487(6) 0.0269(8) 0.2516(6) 0.048(3) Uani 0.69 1 d PD A 1
H10C H 0.2947 0.0132 0.2619 0.058 Uiso 0.69 1 calc PR A 1
C11C C 0.3654(7) 0.1093(7) 0.2346(7) 0.052(3) Uani 0.69 1 d PD A 1
H11C H 0.3218 0.1520 0.2244 0.063 Uiso 0.69 1 calc PR A 1
C12C C 0.4480(10) 0.1273(10) 0.2329(12) 0.043(3) Uani 0.69 1 d PD A 1
H12C H 0.4615 0.1862 0.2276 0.051 Uiso 0.69 1 calc PR A 1
C7E C 0.6875(4) -0.0632(3) 0.3516(3) 0.0320(10) Uani 0.69 1 d PD A 1
H7EA H 0.7463 -0.0390 0.3645 0.038 Uiso 0.69 1 calc PR A 1
H7EB H 0.6926 -0.1264 0.3584 0.038 Uiso 0.69 1 calc PR A 1
C8E C 0.6380(4) -0.0275(3) 0.4081(3) 0.0379(11) Uani 0.69 1 d PD A 1
H8EA H 0.5759 -0.0330 0.3845 0.045 Uiso 0.69 1 calc PR A 1
H8EB H 0.6507 -0.0646 0.4542 0.045 Uiso 0.69 1 calc PR A 1
C9E C 0.6554(3) 0.0637(3) 0.4336(3) 0.0321(10) Uani 0.69 1 d PD A 1
C10E C 0.6738(4) 0.0838(4) 0.5114(3) 0.0413(13) Uani 0.69 1 d PD A 1
H10D H 0.6767 0.0392 0.5481 0.050 Uiso 0.69 1 calc PR A 1
C11E C 0.6880(6) 0.1682(6) 0.5356(4) 0.0424(17) Uani 0.69 1 d PD A 1
H11D H 0.7006 0.1824 0.5885 0.051 Uiso 0.69 1 calc PR A 1
C12E C 0.6833(4) 0.2309(4) 0.4808(3) 0.0416(13) Uani 0.69 1 d PD A 1
H12D H 0.6924 0.2896 0.4954 0.050 Uiso 0.69 1 calc PR A 1
C13E C 0.6654(6) 0.2078(4) 0.4048(5) 0.0348(15) Uani 0.69 1 d PD A 1
H13B H 0.6581 0.2522 0.3675 0.042 Uiso 0.69 1 calc PR A 1
N2B N 0.6819(9) -0.0290(10) 0.2859(8) 0.041(3) Uani 0.31 1 d PD A 2
C7D C 0.7421(10) -0.0255(10) 0.3657(6) 0.054(4) Uani 0.31 1 d PD A 2
H7DA H 0.8012 -0.0124 0.3612 0.065 Uiso 0.31 1 calc PR A 2
H7DB H 0.7429 -0.0823 0.3909 0.065 Uiso 0.31 1 calc PR A 2
C8D C 0.7123(8) 0.0443(7) 0.4154(6) 0.041(3) Uani 0.31 1 d PD A 2
C9D C 0.7349(9) 0.0375(10) 0.4950(6) 0.058(4) Uani 0.31 1 d PD A 2
H9DA H 0.7644 -0.0116 0.5197 0.070 Uiso 0.31 1 calc PR A 2
C10D C 0.7126(11) 0.1054(13) 0.5363(8) 0.064(5) Uani 0.31 1 d PD A 2
H10E H 0.7234 0.1006 0.5905 0.077 Uiso 0.31 1 calc PR A 2
C11D C 0.6757(13) 0.1788(14) 0.5021(10) 0.052(5) Uani 0.31 1 d PD A 2
H11E H 0.6638 0.2270 0.5305 0.063 Uiso 0.31 1 calc PR A 2
C12D C 0.6567(13) 0.1780(12) 0.4227(11) 0.049(5) Uani 0.31 1 d PD A 2
H12E H 0.6405 0.2324 0.3995 0.058 Uiso 0.31 1 calc PR A 2
C7F C 0.6078(12) -0.0849(9) 0.2871(10) 0.073(6) Uani 0.31 1 d PD A 2
H7FA H 0.5987 -0.0852 0.3398 0.087 Uiso 0.31 1 calc PR A 2
H7FB H 0.6221 -0.1444 0.2748 0.087 Uiso 0.31 1 calc PR A 2
C8F C 0.5250(14) -0.0590(18) 0.2327(16) 0.28(4) Uani 0.31 1 d PD A 2
H8FA H 0.5384 -0.0374 0.1850 0.330 Uiso 0.31 1 calc PR A 2
H8FB H 0.4888 -0.1110 0.2193 0.330 Uiso 0.31 1 calc PR A 2
C9F C 0.4747(16) 0.0075(18) 0.262(2) 0.124(14) Uani 0.31 1 d PD A 2
C10F C 0.3880(15) -0.0055(13) 0.2590(14) 0.070(8) Uani 0.31 1 d PD A 2
H10F H 0.3667 -0.0596 0.2709 0.084 Uiso 0.31 1 calc PR A 2
C11F C 0.3348(13) 0.0642(17) 0.2379(14) 0.065(12) Uani 0.31 1 d PD A 2
H11G H 0.2742 0.0602 0.2203 0.078 Uiso 0.31 1 calc PR A 2
C12F C 0.3791(16) 0.1390(15) 0.2451(13) 0.053(6) Uani 0.31 1 d PD A 2
H12F H 0.3539 0.1882 0.2624 0.063 Uiso 0.31 1 calc PR A 2
C13F C 0.457(2) 0.148(2) 0.229(3) 0.038(6) Uani 0.31 1 d PD A 2
H13C H 0.4751 0.2015 0.2134 0.045 Uiso 0.31 1 calc PR A 2

loop_
_atom_site_aniso_label
_atom_site_aniso_U_11
_atom_site_aniso_U_22
_atom_site_aniso_U_33
_atom_site_aniso_U_23
_atom_site_aniso_U_13
_atom_site_aniso_U_12
Mn1 0.0270(2) 0.0311(2) 0.0216(2) -0.00229(18) 0.00349(18) -0.00148(19)
Mn2 0.0302(3) 0.0328(3) 0.0221(2) 0.00043(18) 0.00637(18) 0.00590(19)
Cl 0.0405(5) 0.0741(6) 0.0349(5) -0.0044(4) 0.0083(4) 0.0166(5)
O1 0.0448(19) 0.086(2) 0.124(3) -0.021(2) 0.0083(19) 0.0075(17)
O2 0.0457(19) 0.107(3) 0.105(3) -0.035(2) 0.0076(18) 0.0238(19)
O3A 0.40(4) 0.106(13) 0.033(10) -0.019(8) 0.019(13) 0.093(17)
O3B 0.141(6) 0.052(4) 0.015(3) -0.003(2) 0.034(4) 0.004(4)
O4 0.076(2) 0.104(3) 0.0540(19) 0.0259(18) 0.0152(17) 0.018(2)
O 0.0321(11) 0.0270(10) 0.0226(10) -0.0015(8) 0.0054(8) 0.0008(9)
O1A 0.0375(13) 0.0505(14) 0.0311(13) -0.0125(11) -0.0011(10) -0.0009(11)
O2A 0.0363(14) 0.0700(17) 0.0274(12) -0.0041(11) 0.0031(10) 0.0061(12)
O1B 0.0387(13) 0.0304(11) 0.0335(12) 0.0014(9) 0.0077(10) 0.0021(9)
O2B 0.0526(15) 0.0367(12) 0.0339(12) 0.0040(10) 0.0151(11) 0.0117(11)
N1 0.0273(14) 0.0372(14) 0.0319(14) -0.0015(11) 0.0061(11) 0.0007(11)
N1A 0.0272(13) 0.0338(13) 0.0247(12) 0.0025(10) 0.0038(10) -0.0030(11)
N1B 0.0325(15) 0.0381(14) 0.0284(13) -0.0017(11) 0.0065(11) -0.0069(12)
N1C 0.0305(15) 0.0549(19) 0.0298(15) 0.0069(13) 0.0069(12) 0.0069(14)
N1D 0.057(2) 0.0450(17) 0.0302(15) -0.0006(13) 0.0084(14) -0.0136(15)
C1A 0.0365(19) 0.0445(19) 0.0301(17) -0.0145(15) -0.0043(14) 0.0100(15)
C2A 0.035(2) 0.082(3) 0.044(2) -0.010(2) -0.0047(17) 0.004(2)
C1B 0.0346(18) 0.0328(16) 0.0352(18) -0.0026(14) 0.0047(14) 0.0027(14)
C2B 0.058(3) 0.040(2) 0.065(3) 0.0049(19) 0.016(2) 0.0160(19)
C1 0.060(3) 0.041(2) 0.080(3) -0.022(2) 0.025(2) -0.0074(19)
C2 0.0349(19) 0.0332(17) 0.057(2) -0.0124(16) 0.0211(16) -0.0041(14)
C31 0.0238(16) 0.0415(18) 0.0373(18) -0.0108(14) 0.0089(13) -0.0073(13)
C32 0.045(2) 0.0287(16) 0.055(2) 0.0020(15) 0.0278(17) 0.0064(14)
C41 0.0195(14) 0.0346(15) 0.0291(15) -0.0030(12) 0.0070(11) -0.0049(12)
C42 0.0342(17) 0.0343(16) 0.0366(17) 0.0072(13) 0.0182(14) 0.0122(14)
C5 0.0224(14) 0.0273(14) 0.0315(15) -0.0005(12) 0.0104(12) 0.0009(11)
C61 0.0236(15) 0.0428(17) 0.0231(14) 0.0016(13) -0.0004(12) -0.0027(13)
C62 0.075(3) 0.0442(19) 0.0335(18) 0.0137(15) 0.0257(18) 0.0384(19)
C7A 0.0304(16) 0.0422(18) 0.0235(15) -0.0042(13) 0.0059(12) -0.0077(14)
C8A 0.0274(16) 0.0396(17) 0.0333(17) -0.0049(13) 0.0100(13) -0.0046(13)
C9A 0.047(2) 0.054(2) 0.045(2) -0.0187(18) 0.0134(17) 0.0041(18)
C10A 0.052(2) 0.056(2) 0.068(3) -0.017(2) 0.016(2) 0.020(2)
C11A 0.041(2) 0.057(2) 0.056(2) -0.0054(19) 0.0030(18) 0.0199(18)
C12A 0.0316(18) 0.049(2) 0.042(2) -0.0062(16) 0.0048(15) 0.0090(15)
C7B 0.0310(17) 0.0486(19) 0.0294(17) 0.0103(14) 0.0022(13) -0.0007(15)
C8B 0.0384(18) 0.0375(17) 0.0281(16) 0.0080(13) 0.0069(14) 0.0020(14)
C9B 0.0397(19) 0.0382(17) 0.0331(17) -0.0019(14) 0.0094(14) -0.0071(15)
C10B 0.046(2) 0.061(2) 0.0338(19) 0.0020(17) 0.0142(16) -0.0121(18)
C11B 0.052(2) 0.073(3) 0.045(2) 0.000(2) 0.0226(19) -0.019(2)
C12B 0.031(2) 0.079(3) 0.054(2) -0.007(2) 0.0117(17) -0.0158(19)
C13B 0.0330(18) 0.047(2) 0.0372(18) -0.0044(15) 0.0059(14) -0.0029(15)
N2A 0.027(3) 0.026(3) 0.021(2) 0.0001(19) 0.007(2) 0.003(2)
C7C 0.040(3) 0.026(2) 0.023(3) -0.002(2) 0.015(2) -0.005(2)
C8C 0.029(3) 0.043(3) 0.025(3) -0.017(3) 0.018(2) -0.009(3)
C9C 0.029(4) 0.059(5) 0.033(3) -0.025(3) 0.018(3) -0.009(3)
C10C 0.022(6) 0.090(9) 0.036(6) -0.019(5) 0.016(5) 0.003(5)
C11C 0.021(5) 0.081(8) 0.051(5) -0.045(5) 0.003(4) -0.001(4)
C12C 0.046(6) 0.051(7) 0.034(5) 0.005(5) 0.013(4) 0.009(4)
C7E 0.044(3) 0.029(2) 0.022(2) 0.0060(18) 0.005(2) 0.011(2)
C8E 0.053(3) 0.036(2) 0.026(2) 0.0080(19) 0.012(2) 0.005(2)
C9E 0.027(2) 0.038(2) 0.031(2) 0.0037(19) 0.0073(19) 0.0063(19)
C10E 0.040(4) 0.051(3) 0.032(3) 0.001(2) 0.007(3) 0.005(3)
C11E 0.043(4) 0.052(4) 0.032(4) -0.005(4) 0.007(4) 0.007(3)
C12E 0.038(3) 0.047(3) 0.041(3) -0.009(3) 0.011(2) 0.000(3)
C13E 0.037(3) 0.032(4) 0.037(3) -0.006(3) 0.012(3) -0.002(3)
N2B 0.053(10) 0.034(7) 0.038(8) 0.003(5) 0.016(7) -0.002(7)
C7D 0.062(9) 0.065(9) 0.032(6) 0.003(6) 0.004(6) 0.031(8)
C8D 0.039(6) 0.053(7) 0.028(5) 0.000(5) 0.006(5) 0.004(5)
C9D 0.056(8) 0.084(10) 0.034(7) 0.000(7) 0.011(6) -0.004(7)
C10D 0.044(10) 0.127(19) 0.022(7) 0.005(9) 0.011(6) -0.013(11)
C11D 0.041(10) 0.083(15) 0.039(11) -0.011(12) 0.022(10) -0.006(9)
C12D 0.037(8) 0.044(11) 0.066(14) -0.007(9) 0.014(8) 0.004(8)
C7F 0.126(18) 0.031(7) 0.086(14) 0.021(8) 0.078(15) 0.012(10)
C8F 0.28(6) 0.30(6) 0.15(3) 0.16(4) -0.14(4) -0.27(5)
C9F 0.08(2) 0.15(3) 0.11(3) -0.01(2) -0.027(17) 0.05(2)
C10F 0.045(17) 0.077(19) 0.085(15) -0.040(13) 0.009(13) -0.004(13)
C11F 0.012(8) 0.14(4) 0.028(10) -0.038(17) -0.017(7) 0.024(14)
C12F 0.051(12) 0.085(17) 0.021(8) -0.021(10) 0.004(7) -0.005(11)
C13F 0.026(9) 0.045(13) 0.051(11) 0.016(10) 0.026(7) 0.017(8)

loop_
_atom_type_symbol
_atom_type_description
_atom_type_scat_dispersion_real
_atom_type_scat_dispersion_imag
_atom_type_scat_source
C C 0.0033 0.0016 'International Tables Vol C Tables 4.2.6.8 and 6.1.1.4'
H H 0.0000 0.0000 'International Tables Vol C Tables 4.2.6.8 and 6.1.1.4'
N N 0.0061 0.0033 'International Tables Vol C Tables 4.2.6.8 and 6.1.1.4'
O O 0.0106 0.0060 'International Tables Vol C Tables 4.2.6.8 and 6.1.1.4'
Cl Cl 0.1484 0.1585 'International Tables Vol C Tables 4.2.6.8 and 6.1.1.4'
Mn Mn 0.3368 0.7283 'International Tables Vol C Tables 4.2.6.8 and 6.1.1.4'

loop_
_geom_angle_atom_site_label_1
_geom_angle_atom_site_label_2
_geom_angle_atom_site_label_3
_geom_angle
O1A Mn1 O 98.29(9)
O1A Mn1 O1B 98.99(9)
O Mn1 O1B 92.68(8)
O1A Mn1 N1B 91.32(10)
O Mn1 N1B 165.51(9)
O1B Mn1 N1B 96.51(9)
O1A Mn1 N1 89.75(9)
O Mn1 N1 87.25(9)
O1B Mn1 N1 171.16(9)
N1B Mn1 N1 81.95(10)
O1A Mn1 N1A 163.43(10)
O Mn1 N1A 87.79(8)
O1B Mn1 N1A 96.09(9)
N1B Mn1 N1A 80.14(9)
N1 Mn1 N1A 75.08(9)
O Mn2 O2B 95.38(8)
O Mn2 O2A 92.00(9)
O2B Mn2 O2A 100.83(10)
O Mn2 N2B 90.1(4)
O2B Mn2 N2B 174.1(4)
O2A Mn2 N2B 81.3(4)
O Mn2 N1C 100.28(9)
O2B Mn2 N1C 89.15(11)
O2A Mn2 N1C 163.42(10)
N2B Mn2 N1C 87.5(4)
O Mn2 N1D 170.41(10)
O2B Mn2 N1D 92.14(10)
O2A Mn2 N1D 80.73(11)
N2B Mn2 N1D 82.7(4)
N1C Mn2 N1D 85.74(11)
O Mn2 N2A 86.32(14)
O2B Mn2 N2A 163.45(14)
O2A Mn2 N2A 95.55(14)
N2B Mn2 N2A 14.6(3)
N1C Mn2 N2A 74.36(15)
N1D Mn2 N2A 88.16(15)
O3A Cl O2 119.8(16)
O3A Cl O4 107.3(13)
O2 Cl O4 111.1(2)
O3A Cl O1 104.0(17)
O2 Cl O1 106.4(2)
O4 Cl O1 107.5(2)
O3A Cl O3B 11(2)
O2 Cl O3B 109.3(5)
O4 Cl O3B 110.4(4)
O1 Cl O3B 112.1(4)
C5 O Mn2 128.20(18)
C5 O Mn1 120.50(17)
Mn2 O Mn1 109.54(9)
C1A O1A Mn1 131.0(2)
C1A O2A Mn2 132.1(2)
C1B O1B Mn1 130.9(2)
C1B O2B Mn2 135.1(2)
C12A N1 C8A 118.2(3)
C12A N1 Mn1 125.8(2)
C8A N1 Mn1 115.9(2)
C61 N1A C7A 110.3(2)
C61 N1A C7B 107.5(2)
C7A N1A C7B 109.0(2)
C61 N1A Mn1 106.74(17)
C7A N1A Mn1 108.60(18)
C7B N1A Mn1 114.56(19)
C13B N1B C9B 118.6(3)
C13B N1B Mn1 118.6(2)
C9B N1B Mn1 121.0(2)
C9F N1C C12C 97.9(12)
C9F N1C C8C 22.1(12)
C12C N1C C8C 115.3(7)
C9F N1C C13F 111.7(14)
C12C N1C C13F 14.0(14)
C8C N1C C13F 129.3(11)
C9F N1C Mn2 130.2(11)
C12C N1C Mn2 126.5(7)
C8C N1C Mn2 117.5(4)
C13F N1C Mn2 112.9(12)
C12D N1D C9E 91.4(9)
C12D N1D C13E 24.9(8)
C9E N1D C13E 115.7(4)
C12D N1D C8D 113.8(10)
C9E N1D C8D 43.3(5)
C13E N1D C8D 127.7(6)
C12D N1D Mn2 138.3(9)
C9E N1D Mn2 130.2(3)
C13E N1D Mn2 114.1(3)
C8D N1D Mn2 101.6(4)
O2A C1A O1A 125.4(3)
O2A C1A C2A 117.6(3)
O1A C1A C2A 117.0(4)
O2B C1B O1B 125.0(3)
O2B C1B C2B 117.3(3)
O1B C1B C2B 117.7(3)
C31 C2 C32 117.4(3)
C31 C2 C1 121.4(4)
C32 C2 C1 121.1(4)
C2 C31 C41 122.2(3)
C2 C32 C42 122.6(3)
C31 C41 C5 119.7(3)
C31 C41 C61 120.5(3)
C5 C41 C61 119.7(3)
C32 C42 C5 119.3(3)
C32 C42 C62 120.6(3)
C5 C42 C62 120.1(3)
O C5 C41 119.6(3)
O C5 C42 121.6(3)
C41 C5 C42 118.8(3)
N1A C61 C41 115.5(2)
C42 C62 N2B 125.8(6)
C42 C62 N2A 109.8(3)
N2B C62 N2A 22.8(4)
N1A C7A C8A 115.3(2)
N1 C8A C9A 121.6(3)
N1 C8A C7A 118.4(3)
C9A C8A C7A 119.9(3)
C10A C9A C8A 119.0(3)
C11A C10A C9A 119.5(4)
C10A C11A C12A 117.9(4)
N1 C12A C11A 123.7(3)
N1A C7B C8B 114.3(3)
C9B C8B C7B 116.1(3)
N1B C9B C10B 120.8(3)
N1B C9B C8B 116.4(3)
C10B C9B C8B 122.8(3)
C9B C10B C11B 119.8(4)
C12B C11B C10B 119.1(4)
C13B C12B C11B 118.2(4)
N1B C13B C12B 123.4(3)
C7E N2A C7C 111.6(5)
C7E N2A C62 105.0(4)
C7C N2A C62 116.4(4)
C7E N2A Mn2 107.9(3)
C7C N2A Mn2 112.2(4)
C62 N2A Mn2 103.0(3)
N2A C7C C8C 112.7(5)
N1C C8C C9C 123.2(6)
N1C C8C C7C 118.6(5)
C9C C8C C7C 118.2(6)
C10C C9C C8C 116.3(8)
C11C C10C C9C 120.9(8)
C10C C11C C12C 116.4(10)
N1C C12C C11C 127.1(12)
N2A C7E C8E 115.0(4)
C9E C8E C7E 117.3(4)
N1D C9E C10E 122.4(5)
N1D C9E C8E 117.4(4)
C10E C9E C8E 120.0(4)
C11E C10E C9E 120.5(6)
C12E C11E C10E 118.0(6)
C11E C12E C13E 119.4(6)
C12E C13E N1D 123.2(6)
C7F N2B C62 96.1(10)
C7F N2B C7D 109.7(13)
C62 N2B C7D 116.5(11)
C7F N2B Mn2 116.7(10)
C62 N2B Mn2 112.1(8)
C7D N2B Mn2 105.9(9)
N2B C7D C8D 110.7(10)
C9D C8D C7D 119.8(10)
C9D C8D N1D 118.0(9)
C7D C8D N1D 122.3(8)
C10D C9D C8D 117.1(12)
C11D C10D C9D 122.3(13)
C10D C11D C12D 115.1(16)
N1D C12D C11D 131.0(16)
N2B C7F C8F 114.9(14)
C9F C8F C7F 115(2)
N1C C9F C10F 128(2)
N1C C9F C8F 96(2)
C10F C9F C8F 120(2)
C11F C10F C9F 116.3(19)
C12F C11F C10F 112.0(19)
C13F C12F C11F 124(2)
C12F C13F N1C 117(2)

loop_
_geom_bond_atom_site_label_1
_geom_bond_atom_site_label_2
_geom_bond_distance
Mn1 O1A 2.126(2)
Mn1 O 2.134(2)
Mn1 O1B 2.140(2)
Mn1 N1B 2.298(3)
Mn1 N1 2.301(3)
Mn1 N1A 2.352(3)
Mn2 O 2.113(2)
Mn2 O2B 2.133(2)
Mn2 O2A 2.160(3)
Mn2 N2B 2.194(16)
Mn2 N1C 2.300(3)
Mn2 N1D 2.308(3)
Mn2 N2A 2.361(6)
Cl O3A 1.22(2)
Cl O2 1.427(3)
Cl O4 1.430(4)
Cl O1 1.436(4)
Cl O3B 1.461(9)
O C5 1.344(3)
O1A C1A 1.274(4)
O2A C1A 1.247(5)
O1B C1B 1.257(4)
O2B C1B 1.256(4)
N1 C12A 1.339(4)
N1 C8A 1.340(4)
N1A C61 1.484(4)
N1A C7A 1.486(4)
N1A C7B 1.503(4)
N1B C13B 1.352(4)
N1B C9B 1.358(4)
N1C C9F 1.29(3)
N1C C12C 1.297(16)
N1C C8C 1.351(9)
N1C C13F 1.44(3)
N1D C12D 1.16(2)
N1D C9E 1.334(5)
N1D C13E 1.397(8)
N1D C8D 1.547(11)
C1A C2A 1.519(5)
C1B C2B 1.527(5)
C1 C2 1.521(5)
C2 C31 1.385(5)
C2 C32 1.388(5)
C31 C41 1.401(4)
C32 C42 1.397(5)
C41 C5 1.406(4)
C41 C61 1.499(4)
C42 C5 1.409(4)
C42 C62 1.500(5)
C62 N2B 1.506(16)
C62 N2A 1.538(6)
C7A C8A 1.505(5)
C8A C9A 1.396(5)
C9A C10A 1.383(6)
C10A C11A 1.375(6)
C11A C12A 1.379(5)
C7B C8B 1.537(5)
C8B C9B 1.499(5)
C9B C10B 1.384(5)
C10B C11B 1.400(6)
C11B C12B 1.383(6)
C12B C13B 1.376(5)
N2A C7E 1.485(7)
N2A C7C 1.503(7)
C7C C8C 1.532(10)
C8C C9C 1.402(10)
C9C C10C 1.376(11)
C10C C11C 1.357(15)
C11C C12C 1.359(15)
C7E C8E 1.531(7)
C8E C9E 1.495(7)
C9E C10E 1.395(8)
C10E C11E 1.383(11)
C11E C12E 1.373(10)
C12E C13E 1.376(11)
N2B C7F 1.475(14)
N2B C7D 1.530(14)
C7D C8D 1.549(13)
C8D C9D 1.394(13)
C9D C10D 1.385(17)
C10D C11D 1.36(2)
C11D C12D 1.39(2)
C7F C8F 1.505(18)
C8F C9F 1.48(2)
C9F C10F 1.391(19)
C10F C11F 1.374(19)
C11F C12F 1.351(19)
C12F C13F 1.35(2)
